data_2215142
loop_
_publ_author_name
'Kadir, Maisara A.'
'Ahmad, Khadijah'
'Yusof, M. Sukeri M.'
'Yamin, Bohari M.'

_publ_section_title
;
 <i>N</i>-(3,4-Dichlorophenyl)-<i>N</i>'-decanoylthiourea
;
_journal_coeditor_code HG2267
_journal_issue 9
_journal_name_full 'Acta Crystallographica Section E'
_journal_page_first o3711
_journal_page_last o3711
_journal_paper_doi 10.1107/S1600536807037762
_journal_volume 63
_journal_year 2007
_chemical_formula_iupac 'C17 H24 Cl2 N2 O S'
_chemical_formula_moiety 'C17 H24 Cl2 N2 O S'
_chemical_formula_sum 'C17 H24 Cl2 N2 O S'
_chemical_formula_weight 375.34
_chemical_name_systematic
;
N-(3,4-Dichlorophenyl)-N'-decanoylthiourea
;
_space_group_IT_number 2
_symmetry_cell_setting triclinic
_symmetry_space_group_name_Hall '-P 1'
_symmetry_space_group_name_H-M 'P -1'
_atom_sites_solution_hydrogens geom
_atom_sites_solution_primary direct
_atom_sites_solution_secondary difmap
_audit_creation_method SHELXL-97
_cell_angle_alpha 88.289(5)
_cell_angle_beta 83.774(5)
_cell_angle_gamma 84.268(4)
_cell_formula_units_Z 2
_cell_length_a 4.7368(13)
_cell_length_b 11.295(3)
_cell_length_c 18.324(5)
_cell_measurement_reflns_used 797
_cell_measurement_temperature 293(2)
_cell_measurement_theta_max 25.9
_cell_measurement_theta_min 1.8
_cell_volume 969.5(5)
_computing_cell_refinement 'SAINT (Bruker, 2000)'
_computing_data_collection 'SMART (Bruker, 2000)'
_computing_data_reduction SAINT
_computing_molecular_graphics 'SHELXTL (Sheldrick, 1997b)'
_computing_publication_material
;
SHELXTL, PARST (Nardelli, 1995) and PLATON (Spek, 2003)
;
_computing_structure_refinement 'SHELXL97 (Sheldrick, 1997a)'
_computing_structure_solution 'SHELXS97 (Sheldrick, 1997a)'
_diffrn_ambient_temperature 293(2)
_diffrn_detector_area_resol_mean 83.66
_diffrn_measured_fraction_theta_full 0.993
_diffrn_measured_fraction_theta_max 0.993
_diffrn_measurement_device_type
;
Bruker SMART APEX CCD area-detector
;
_diffrn_measurement_method \w
_diffrn_radiation_monochromator graphite
_diffrn_radiation_source 'fine-focus sealed tube'
_diffrn_radiation_type MoK\a
_diffrn_radiation_wavelength 0.71073
_diffrn_reflns_av_R_equivalents 0.0265
_diffrn_reflns_av_sigmaI/netI 0.0329
_diffrn_reflns_limit_h_max 5
_diffrn_reflns_limit_h_min -5
_diffrn_reflns_limit_k_max 13
_diffrn_reflns_limit_k_min -13
_diffrn_reflns_limit_l_max 22
_diffrn_reflns_limit_l_min -22
_diffrn_reflns_number 10011
_diffrn_reflns_theta_full 25.99
_diffrn_reflns_theta_max 25.99
_diffrn_reflns_theta_min 1.81
_exptl_absorpt_coefficient_mu 0.448
_exptl_absorpt_correction_T_max 0.9608
_exptl_absorpt_correction_T_min 0.8205
_exptl_absorpt_correction_type multi-scan
_exptl_absorpt_process_details '(SADABS; Bruker, 2000)'
_exptl_crystal_colour colourless
_exptl_crystal_density_diffrn 1.286
_exptl_crystal_density_method 'not measured'
_exptl_crystal_description slab
_exptl_crystal_F_000 396
_exptl_crystal_size_max 0.46
_exptl_crystal_size_mid 0.41
_exptl_crystal_size_min 0.09
_refine_diff_density_max 0.258
_refine_diff_density_min -0.145
_refine_ls_extinction_method none
_refine_ls_goodness_of_fit_ref 1.043
_refine_ls_hydrogen_treatment constr
_refine_ls_matrix_type full
_refine_ls_number_parameters 209
_refine_ls_number_reflns 3778
_refine_ls_number_restraints 0
_refine_ls_restrained_S_all 1.043
_refine_ls_R_factor_all 0.0639
_refine_ls_R_factor_gt 0.0448
_refine_ls_shift/su_max 0.000
_refine_ls_shift/su_mean 0.000
_refine_ls_structure_factor_coef Fsqd
_refine_ls_weighting_details 'calc w=1/[\s^2^(Fo^2^)+(0.0538P)^2^+0.1967P] where P=(Fo^2^+2Fc^2^)/3'
_refine_ls_weighting_scheme calc
_refine_ls_wR_factor_gt 0.1067
_refine_ls_wR_factor_ref 0.1154
_reflns_number_gt 2856
_reflns_number_total 3778
_reflns_threshold_expression I>2\s(I)
_cod_data_source_file hg2267.cif
_cod_data_source_block I
_cod_database_code 2215142
_cod_database_fobs_code 2215142

loop_
_symmetry_equiv_pos_as_xyz
'x, y, z'
'-x, -y, -z'

loop_
_atom_site_type_symbol
_atom_site_label
_atom_site_fract_x
_atom_site_fract_y
_atom_site_fract_z
_atom_site_U_iso_or_equiv
_atom_site_adp_type
_atom_site_calc_flag
_atom_site_refinement_flags
_atom_site_occupancy
Cl Cl1 0.01781(13) -0.07409(5) 0.37362(4) 0.0680(2) Uani d . 1
Cl Cl2 0.2794(2) -0.02429(7) 0.21084(4) 0.0968(3) Uani d . 1
S S1 0.91305(13) 0.40736(5) 0.40393(3) 0.05798(19) Uani d . 1
O O1 0.3719(3) 0.26352(14) 0.59943(8) 0.0627(4) Uani d . 1
N N1 0.7140(4) 0.36909(14) 0.54034(9) 0.0481(4) Uani d . 1
H H1 0.8297 0.4205 0.5476 0.058 Uiso calc R 1
N N2 0.5577(4) 0.24761(15) 0.45933(10) 0.0517(4) Uani d . 1
H H2 0.4722 0.2223 0.4998 0.062 Uiso calc R 1
C C1 0.9528(12) 0.8466(4) 1.0584(2) 0.1484(18) Uani d . 1
H H1A 0.8029 0.8256 1.0945 0.223 Uiso calc R 1
H H1B 0.9753 0.9298 1.0616 0.223 Uiso calc R 1
H H1C 1.1280 0.8006 1.0670 0.223 Uiso calc R 1
C C2 0.8783(11) 0.8216(3) 0.9835(2) 0.1307(15) Uani d . 1
H H2A 0.7070 0.8720 0.9745 0.157 Uiso calc R 1
H H2B 1.0311 0.8436 0.9476 0.157 Uiso calc R 1
C C3 0.8308(9) 0.6977(3) 0.97181(18) 0.1074(11) Uani d . 1
H H3A 0.6837 0.6750 1.0091 0.129 Uiso calc R 1
H H3B 1.0048 0.6479 0.9792 0.129 Uiso calc R 1
C C4 0.7440(8) 0.6707(3) 0.89723(16) 0.0951(9) Uani d . 1
H H4A 0.5734 0.7221 0.8889 0.114 Uiso calc R 1
H H4B 0.8942 0.6900 0.8598 0.114 Uiso calc R 1
C C5 0.6872(7) 0.5449(3) 0.88831(15) 0.0873(9) Uani d . 1
H H5A 0.5416 0.5250 0.9269 0.105 Uiso calc R 1
H H5B 0.8598 0.4939 0.8954 0.105 Uiso calc R 1
C C6 0.5922(6) 0.5167(2) 0.81562(13) 0.0747(7) Uani d . 1
H H6A 0.4186 0.5668 0.8084 0.090 Uiso calc R 1
H H6B 0.7373 0.5360 0.7768 0.090 Uiso calc R 1
C C7 0.5383(7) 0.3888(3) 0.80900(14) 0.0787(8) Uani d . 1
H H7A 0.4022 0.3685 0.8498 0.094 Uiso calc R 1
H H7B 0.7152 0.3394 0.8137 0.094 Uiso calc R 1
C C8 0.4263(5) 0.3578(2) 0.73827(13) 0.0658(6) Uani d . 1
H H8A 0.3892 0.2748 0.7406 0.079 Uiso calc R 1
H H8B 0.2470 0.4055 0.7335 0.079 Uiso calc R 1
C C9 0.6313(5) 0.3787(2) 0.67181(12) 0.0550(6) Uani d . 1
H H9A 0.6436 0.4637 0.6655 0.066 Uiso calc R 1
H H9B 0.8189 0.3422 0.6807 0.066 Uiso calc R 1
C C10 0.5548(4) 0.33149(18) 0.60210(12) 0.0502(5) Uani d . 1
C C11 0.7161(4) 0.33642(17) 0.46781(11) 0.0448(5) Uani d . 1
C C12 0.5032(4) 0.18709(18) 0.39686(12) 0.0478(5) Uani d . 1
C C13 0.3189(4) 0.09942(18) 0.41067(12) 0.0499(5) Uani d . 1
H H13 0.2411 0.0848 0.4585 0.060 Uiso calc R 1
C C14 0.2497(4) 0.03368(18) 0.35420(13) 0.0515(5) Uani d . 1
C C15 0.3639(5) 0.0554(2) 0.28369(13) 0.0600(6) Uani d . 1
C C16 0.5490(6) 0.1417(2) 0.26975(14) 0.0665(7) Uani d . 1
H H16 0.6266 0.1557 0.2218 0.080 Uiso calc R 1
C C17 0.6212(5) 0.2079(2) 0.32576(13) 0.0613(6) Uani d . 1
H H17 0.7476 0.2657 0.3159 0.074 Uiso calc R 1

loop_
_atom_site_aniso_label
_atom_site_aniso_U_11
_atom_site_aniso_U_22
_atom_site_aniso_U_33
_atom_site_aniso_U_12
_atom_site_aniso_U_13
_atom_site_aniso_U_23
Cl1 0.0635(4) 0.0518(3) 0.0937(5) -0.0211(3) -0.0138(3) -0.0129(3)
Cl2 0.1279(7) 0.0942(5) 0.0775(5) -0.0338(5) -0.0231(4) -0.0307(4)
S1 0.0643(4) 0.0517(3) 0.0606(4) -0.0245(3) -0.0003(3) -0.0033(3)
O1 0.0618(10) 0.0693(10) 0.0627(10) -0.0372(8) -0.0035(8) -0.0062(8)
N1 0.0472(10) 0.0453(9) 0.0553(11) -0.0194(8) -0.0065(8) -0.0065(8)
N2 0.0549(11) 0.0517(10) 0.0523(10) -0.0232(9) -0.0059(8) -0.0036(8)
C1 0.246(5) 0.117(3) 0.099(3) -0.070(3) -0.043(3) -0.014(2)
C2 0.205(5) 0.100(3) 0.100(3) -0.049(3) -0.042(3) -0.010(2)
C3 0.158(3) 0.092(2) 0.081(2) -0.035(2) -0.033(2) -0.0059(17)
C4 0.134(3) 0.089(2) 0.0673(18) -0.0217(19) -0.0211(18) -0.0084(15)
C5 0.118(2) 0.091(2) 0.0575(16) -0.0275(18) -0.0122(16) -0.0076(14)
C6 0.096(2) 0.0782(18) 0.0521(14) -0.0202(15) -0.0076(13) -0.0066(12)
C7 0.098(2) 0.089(2) 0.0534(15) -0.0347(16) -0.0063(14) 0.0052(13)
C8 0.0718(16) 0.0731(16) 0.0562(14) -0.0297(13) -0.0043(12) 0.0029(12)
C9 0.0527(13) 0.0580(13) 0.0576(13) -0.0179(10) -0.0080(10) -0.0038(10)
C10 0.0464(12) 0.0463(12) 0.0600(14) -0.0113(10) -0.0082(10) -0.0035(10)
C11 0.0399(11) 0.0372(10) 0.0588(13) -0.0051(8) -0.0092(9) -0.0042(9)
C12 0.0480(12) 0.0434(11) 0.0541(13) -0.0087(9) -0.0108(10) -0.0039(9)
C13 0.0472(12) 0.0451(11) 0.0584(13) -0.0068(9) -0.0074(10) -0.0050(10)
C14 0.0479(12) 0.0414(11) 0.0682(15) -0.0083(9) -0.0140(11) -0.0081(10)
C15 0.0673(15) 0.0541(13) 0.0625(15) -0.0081(11) -0.0190(12) -0.0138(11)
C16 0.0820(17) 0.0647(15) 0.0558(14) -0.0194(13) -0.0082(12) -0.0041(11)
C17 0.0717(16) 0.0548(13) 0.0608(15) -0.0220(12) -0.0080(12) -0.0013(11)

loop_
_atom_type_symbol
_atom_type_description
_atom_type_scat_dispersion_real
_atom_type_scat_dispersion_imag
_atom_type_scat_source
C C 0.0033 0.0016 'International Tables Vol C Tables 4.2.6.8 and 6.1.1.4'
H H 0.0000 0.0000 'International Tables Vol C Tables 4.2.6.8 and 6.1.1.4'
N N 0.0061 0.0033 'International Tables Vol C Tables 4.2.6.8 and 6.1.1.4'
O O 0.0106 0.0060 'International Tables Vol C Tables 4.2.6.8 and 6.1.1.4'
S S 0.1246 0.1234 'International Tables Vol C Tables 4.2.6.8 and 6.1.1.4'
Cl Cl 0.1484 0.1585 'International Tables Vol C Tables 4.2.6.8 and 6.1.1.4'

loop_
_geom_angle_atom_site_label_1
_geom_angle_atom_site_label_2
_geom_angle_atom_site_label_3
_geom_angle
C10 N1 C11 129.58(17)
C10 N1 H1 115.2
C11 N1 H1 115.2
C11 N2 C12 132.43(18)
C11 N2 H2 113.8
C12 N2 H2 113.8
C2 C1 H1A 109.5
C2 C1 H1B 109.5
H1A C1 H1B 109.5
C2 C1 H1C 109.5
H1A C1 H1C 109.5
H1B C1 H1C 109.5
C3 C2 C1 115.0(3)
C3 C2 H2A 108.5
C1 C2 H2A 108.5
C3 C2 H2B 108.5
C1 C2 H2B 108.5
H2A C2 H2B 107.5
C2 C3 C4 116.1(3)
C2 C3 H3A 108.3
C4 C3 H3A 108.3
C2 C3 H3B 108.3
C4 C3 H3B 108.3
H3A C3 H3B 107.4
C5 C4 C3 114.6(3)
C5 C4 H4A 108.6
C3 C4 H4A 108.6
C5 C4 H4B 108.6
C3 C4 H4B 108.6
H4A C4 H4B 107.6
C4 C5 C6 115.6(2)
C4 C5 H5A 108.4
C6 C5 H5A 108.4
C4 C5 H5B 108.4
C6 C5 H5B 108.4
H5A C5 H5B 107.4
C7 C6 C5 113.8(2)
C7 C6 H6A 108.8
C5 C6 H6A 108.8
C7 C6 H6B 108.8
C5 C6 H6B 108.8
H6A C6 H6B 107.7
C6 C7 C8 115.6(2)
C6 C7 H7A 108.4
C8 C7 H7A 108.4
C6 C7 H7B 108.4
C8 C7 H7B 108.4
H7A C7 H7B 107.4
C9 C8 C7 112.5(2)
C9 C8 H8A 109.1
C7 C8 H8A 109.1
C9 C8 H8B 109.1
C7 C8 H8B 109.1
H8A C8 H8B 107.8
C10 C9 C8 114.85(18)
C10 C9 H9A 108.6
C8 C9 H9A 108.6
C10 C9 H9B 108.6
C8 C9 H9B 108.6
H9A C9 H9B 107.5
O1 C10 N1 122.20(19)
O1 C10 C9 123.8(2)
N1 C10 C9 114.00(17)
N2 C11 N1 113.74(18)
N2 C11 S1 128.19(16)
N1 C11 S1 118.06(14)
C17 C12 C13 119.6(2)
C17 C12 N2 125.30(19)
C13 C12 N2 115.07(18)
C14 C13 C12 120.6(2)
C14 C13 H13 119.7
C12 C13 H13 119.7
C15 C14 C13 119.7(2)
C15 C14 Cl1 121.13(17)
C13 C14 Cl1 119.17(18)
C14 C15 C16 119.9(2)
C14 C15 Cl2 121.17(18)
C16 C15 Cl2 118.9(2)
C15 C16 C17 121.0(2)
C15 C16 H16 119.5
C17 C16 H16 119.5
C16 C17 C12 119.1(2)
C16 C17 H17 120.4
C12 C17 H17 120.4

loop_
_geom_bond_atom_site_label_1
_geom_bond_atom_site_label_2
_geom_bond_distance
Cl1 C14 1.724(2)
Cl2 C15 1.736(2)
S1 C11 1.655(2)
O1 C10 1.219(2)
N1 C10 1.371(3)
N1 C11 1.389(3)
N1 H1 0.8600
N2 C11 1.333(2)
N2 C12 1.411(2)
N2 H2 0.8600
C1 C2 1.495(4)
C1 H1A 0.9600
C1 H1B 0.9600
C1 H1C 0.9600
C2 C3 1.465(4)
C2 H2A 0.9700
C2 H2B 0.9700
C3 C4 1.517(4)
C3 H3A 0.9700
C3 H3B 0.9700
C4 C5 1.489(4)
C4 H4A 0.9700
C4 H4B 0.9700
C5 C6 1.504(3)
C5 H5A 0.9700
C5 H5B 0.9700
C6 C7 1.503(4)
C6 H6A 0.9700
C6 H6B 0.9700
C7 C8 1.515(3)
C7 H7A 0.9700
C7 H7B 0.9700
C8 C9 1.501(3)
C8 H8A 0.9700
C8 H8B 0.9700
C9 C10 1.492(3)
C9 H9A 0.9700
C9 H9B 0.9700
C12 C17 1.384(3)
C12 C13 1.384(3)
C13 C14 1.378(3)
C13 H13 0.9300
C14 C15 1.370(3)
C15 C16 1.375(3)
C16 C17 1.379(3)
C16 H16 0.9300
C17 H17 0.9300

loop_
_geom_hbond_atom_site_label_D
_geom_hbond_atom_site_label_H
_geom_hbond_atom_site_label_A
_geom_hbond_site_symmetry_A
_geom_hbond_distance_DH
_geom_hbond_distance_HA
_geom_hbond_distance_DA
_geom_hbond_angle_DHA
_geom_hbond_publ_flag
N2 H2 O1 1_555 0.86 1.90 2.627(2) 142 yes
C17 H17 S1 1_555 0.93 2.54 3.207(3) 129 yes
N1 H1 S1 2_766 0.86 2.62 3.461(2) 166 yes
C9 H9A S1 2_766 0.97 2.84 3.552(3) 131 yes

loop_
_geom_torsion_atom_site_label_1
_geom_torsion_atom_site_label_2
_geom_torsion_atom_site_label_3
_geom_torsion_atom_site_label_4
_geom_torsion
C1 C2 C3 C4 177.8(4)
C2 C3 C4 C5 -177.9(4)
C3 C4 C5 C6 178.2(3)
C4 C5 C6 C7 179.8(3)
C5 C6 C7 C8 176.7(3)
C6 C7 C8 C9 61.8(3)
C7 C8 C9 C10 170.5(2)
C11 N1 C10 O1 -3.9(3)
C11 N1 C10 C9 174.66(19)
C8 C9 C10 O1 -12.4(3)
C8 C9 C10 N1 169.1(2)
C12 N2 C11 N1 -179.19(19)
C12 N2 C11 S1 -0.6(3)
C10 N1 C11 N2 -6.8(3)
C10 N1 C11 S1 174.47(17)
C11 N2 C12 C17 2.1(4)
C11 N2 C12 C13 -178.9(2)
C17 C12 C13 C14 -0.7(3)
N2 C12 C13 C14 -179.76(17)
C12 C13 C14 C15 -0.1(3)
C12 C13 C14 Cl1 -179.65(17)
C13 C14 C15 C16 0.7(3)
Cl1 C14 C15 C16 -179.83(19)
C13 C14 C15 Cl2 -179.33(16)
Cl1 C14 C15 Cl2 0.2(3)
C14 C15 C16 C17 -0.4(4)
Cl2 C15 C16 C17 179.6(2)
C15 C16 C17 C12 -0.4(4)
C13 C12 C17 C16 1.0(3)
N2 C12 C17 C16 179.9(2)

loop_
_cod_related_entry_id
_cod_related_entry_database
_cod_related_entry_code
1 ChemSpider 21123597
